data_7219799
loop_
_publ_author_name
'Kaur, Gurpreet'
'Choudhury, Angshuman Roy'

_publ_section_title
;
 A comprehensive understanding of the synthons involving C--H&#x22EF;F--C
 hydrogen bond(s) from structural and computational analyses
;
_journal_issue 15
_journal_name_full CrystEngComm
_journal_page_first 2949
_journal_paper_doi 10.1039/C5CE00215J
_journal_volume 17
_journal_year 2015
_chemical_formula_moiety 'C13 H7 F4 N'
_chemical_formula_sum 'C13 H7 F4 N'
_chemical_formula_weight 253.2
_chemical_name_systematic
;
 ?
;
_space_group_IT_number 2
_symmetry_cell_setting triclinic
_symmetry_Int_Tables_number 2
_symmetry_space_group_name_Hall '-P 1'
_symmetry_space_group_name_H-M 'P -1'
_atom_sites_solution_hydrogens geom
_audit_creation_date 2013-10-24T00:48:54-00:00
_audit_creation_method 'WinGX routine CIF_UPDATE'
_audit_update_record
;
2015-01-29 deposited with the CCDC.
2015-03-09 downloaded from the CCDC.
;
_cell_angle_alpha 80.541(7)
_cell_angle_beta 86.409(7)
_cell_angle_gamma 66.173(7)
_cell_formula_units_Z 2
_cell_length_a 6.8223(8)
_cell_length_b 7.5505(8)
_cell_length_c 11.2975(14)
_cell_measurement_reflns_used 2068
_cell_measurement_temperature 100
_cell_measurement_theta_max 31.011
_cell_measurement_theta_min 2.984
_cell_volume 525.11(11)
_computing_data_reduction 'SAINT v7.68A (Bruker, 2009)'
_computing_molecular_graphics
;
O. V. Dolomanov, L. J. Bourhis, R. J. Gildea, J. A. K. Howard and H. Puschmann,
OLEX2: a complete structure solution, refinement and analysis program.
        J. Appl. Cryst. (2009). 42, 339-341.
;
_computing_publication_material
;
O. V. Dolomanov, L. J. Bourhis, R. J. Gildea, J. A. K. Howard and H. Puschmann,
OLEX2: a complete structure solution, refinement and analysis program.
        J. Appl. Cryst. (2009). 42, 339-341.
;
_computing_structure_refinement
;
        SHELXL, G.M. Sheldrick, Acta Cryst.
        2008). A64, 112-122
;
_diffrn_ambient_temperature 100
_diffrn_measured_fraction_theta_full 0.967
_diffrn_measured_fraction_theta_max 0.994
_diffrn_radiation_type 'MO K\a'
_diffrn_radiation_wavelength 0.71073
_diffrn_reflns_av_R_equivalents 0.02
_diffrn_reflns_Laue_measured_fraction_full 0.967
_diffrn_reflns_Laue_measured_fraction_max 0.994
_diffrn_reflns_limit_h_max 7
_diffrn_reflns_limit_h_min -8
_diffrn_reflns_limit_k_max 8
_diffrn_reflns_limit_k_min -8
_diffrn_reflns_limit_l_max 12
_diffrn_reflns_limit_l_min -13
_diffrn_reflns_number 4918
_diffrn_reflns_point_group_measured_fraction_full 0.967
_diffrn_reflns_point_group_measured_fraction_max 0.994
_diffrn_reflns_theta_full 25.242
_diffrn_reflns_theta_max 25.026
_diffrn_reflns_theta_min 2.984
_exptl_absorpt_coefficient_mu 0.145
_exptl_absorpt_correction_T_max 0.7462
_exptl_absorpt_correction_T_min 0.6851
_exptl_absorpt_correction_type multi-scan
_exptl_absorpt_process_details
;
        SADABS-2008/1 (Bruker,2008) was used for absorption correction.
        R(int) was 0.0466 before and 0.0331 after correction.
        The Ratio of minimum to maximum transmission is 0.9181.
        The \l/2 correction factor is 0.0015.
;
_exptl_crystal_colour 'clear light colourless'
_exptl_crystal_density_diffrn 1.601
_exptl_crystal_description plate
_exptl_crystal_F_000 256
_exptl_crystal_size_max 0.2
_exptl_crystal_size_mid 0.2
_exptl_crystal_size_min 0.1
_refine_diff_density_max 0.231
_refine_diff_density_min -0.238
_refine_diff_density_rms 0.046
_refine_ls_extinction_method none
_refine_ls_goodness_of_fit_ref 1.048
_refine_ls_hydrogen_treatment constr
_refine_ls_matrix_type full
_refine_ls_number_parameters 163
_refine_ls_number_reflns 1840
_refine_ls_number_restraints 0
_refine_ls_restrained_S_all 1.048
_refine_ls_R_factor_all 0.0477
_refine_ls_R_factor_gt 0.0342
_refine_ls_shift/su_max 0
_refine_ls_shift/su_mean 0
_refine_ls_structure_factor_coef Fsqd
_refine_ls_weighting_details 'w=1/[\s^2^(Fo^2^)+(0.0462P)^2^+0.1373P] where P=(Fo^2^+2Fc^2^)/3'
_refine_ls_weighting_scheme calc
_refine_ls_wR_factor_gt 0.0831
_refine_ls_wR_factor_ref 0.0909
_reflns_number_gt 1467
_reflns_number_total 1840
_reflns_threshold_expression 'I > 2\s(I)'
_cod_data_source_file c5ce00215j2.cif
_cod_data_source_block 66
_cod_depositor_comments 'Adding full bibliography for 7219787--7219816.cif.'
_cod_database_code 7219799

loop_
_symmetry_equiv_pos_as_xyz
'x, y, z'
'-x, -y, -z'

loop_
_atom_site_label
_atom_site_type_symbol
_atom_site_fract_x
_atom_site_fract_y
_atom_site_fract_z
_atom_site_U_iso_or_equiv
_atom_site_adp_type
_atom_site_occupancy
_atom_site_calc_flag
C1 C 0.7268(3) 0.8669(2) 0.41881(15) 0.0173(4) Uani 1 d
H1 H 0.7993 0.9524 0.4047 0.021 Uiso 1 calc
C2 C 0.7694(3) 0.7246(2) 0.52965(14) 0.0164(4) Uani 1 d
C3 C 0.9412(3) 0.6860(2) 0.60273(15) 0.0184(4) Uani 1 d
C4 C 0.9854(3) 0.5488(2) 0.70549(15) 0.0217(4) Uani 1 d
C5 C 0.8595(3) 0.4458(2) 0.73825(16) 0.0241(4) Uani 1 d
H5 H 0.8915 0.3505 0.8085 0.029 Uiso 1 calc
C6 C 0.6848(3) 0.4831(2) 0.66690(15) 0.0236(4) Uani 1 d
H6 H 0.5955 0.4138 0.6888 0.028 Uiso 1 calc
C7 C 0.6401(3) 0.6205(2) 0.56431(15) 0.0195(4) Uani 1 d
H7 H 0.5196 0.6448 0.5164 0.023 Uiso 1 calc
C8 C 0.5637(3) 1.0092(2) 0.23367(14) 0.0164(4) Uani 1 d
C13 C 0.3699(3) 1.0748(2) 0.17288(15) 0.0179(4) Uani 1 d
C12 C 0.3224(3) 1.2020(2) 0.06638(15) 0.0205(4) Uani 1 d
H12 H 0.1858 1.2462 0.0297 0.025 Uiso 1 calc
C11 C 0.4768(3) 1.2646(2) 0.01328(15) 0.0210(4) Uani 1 d
H11 H 0.4497 1.3516 -0.0605 0.025 Uiso 1 calc
C10 C 0.6706(3) 1.1961(2) 0.07154(15) 0.0207(4) Uani 1 d
C9 C 0.7180(3) 1.0726(2) 0.17883(15) 0.0195(4) Uani 1 d
H9 H 0.8543 1.0306 0.2155 0.023 Uiso 1 calc
N1 N 0.5937(2) 0.87664(19) 0.34155(12) 0.0175(3) Uani 1 d
F1 F 1.07141(15) 0.78221(14) 0.57400(9) 0.0254(3) Uani 1 d
F2 F 1.15384(17) 0.51912(15) 0.77403(9) 0.0319(3) Uani 1 d
F4 F 0.21899(15) 1.01103(14) 0.22250(9) 0.0253(3) Uani 1 d
F3 F 0.82560(16) 1.25222(15) 0.01833(9) 0.0315(3) Uani 1 d

loop_
_atom_site_aniso_label
_atom_site_aniso_U_11
_atom_site_aniso_U_22
_atom_site_aniso_U_33
_atom_site_aniso_U_23
_atom_site_aniso_U_13
_atom_site_aniso_U_12
C1 0.0180(9) 0.0145(8) 0.0213(9) -0.0061(7) 0.0034(7) -0.0075(7)
C2 0.0171(9) 0.0148(8) 0.0183(9) -0.0067(7) 0.0032(7) -0.0063(7)
C3 0.0184(9) 0.0176(8) 0.0224(9) -0.0079(7) 0.0038(7) -0.0092(7)
C4 0.0222(9) 0.0217(9) 0.0182(9) -0.0079(7) -0.0024(7) -0.0034(7)
C5 0.0327(11) 0.0172(9) 0.0189(9) -0.0025(7) 0.0032(8) -0.0069(8)
C6 0.0277(10) 0.0219(9) 0.0243(10) -0.0051(7) 0.0065(8) -0.0132(8)
C7 0.0193(9) 0.0192(8) 0.0208(9) -0.0052(7) 0.0017(7) -0.0079(7)
C8 0.0169(9) 0.0149(8) 0.0181(9) -0.0054(7) 0.0008(7) -0.0062(7)
C13 0.0153(9) 0.0177(8) 0.0242(9) -0.0079(7) 0.0033(7) -0.0089(7)
C12 0.0177(9) 0.0204(9) 0.0222(9) -0.0053(7) -0.0050(7) -0.0048(7)
C11 0.0240(10) 0.0185(8) 0.0198(9) -0.0047(7) -0.0012(7) -0.0068(7)
C10 0.0206(9) 0.0232(9) 0.0218(9) -0.0033(7) 0.0041(7) -0.0130(7)
C9 0.0160(9) 0.0227(9) 0.0207(9) -0.0040(7) -0.0011(7) -0.0081(7)
N1 0.0150(7) 0.0179(7) 0.0202(8) -0.0040(6) 0.0013(6) -0.0069(6)
F1 0.0243(6) 0.0304(6) 0.0282(6) -0.0045(4) -0.0019(4) -0.0174(5)
F2 0.0311(6) 0.0355(6) 0.0266(6) -0.0032(5) -0.0122(5) -0.0097(5)
F4 0.0172(5) 0.0320(6) 0.0312(6) -0.0031(5) 0.0000(4) -0.0150(4)
F3 0.0270(6) 0.0445(7) 0.0263(6) 0.0071(5) -0.0004(5) -0.0223(5)

loop_
_atom_type_symbol
_atom_type_description
_atom_type_scat_dispersion_real
_atom_type_scat_dispersion_imag
_atom_type_scat_source
C C 0.0033 0.0016 'International Tables Vol C Tables 4.2.6.8 and 6.1.1.4'
H H 0 0 'International Tables Vol C Tables 4.2.6.8 and 6.1.1.4'
F F 0.0171 0.0103 'International Tables Vol C Tables 4.2.6.8 and 6.1.1.4'
N N 0.0061 0.0033 'International Tables Vol C Tables 4.2.6.8 and 6.1.1.4'

loop_
_geom_angle_atom_site_label_1
_geom_angle_atom_site_label_2
_geom_angle_atom_site_label_3
_geom_angle
C2 C1 H1 119.7
N1 C1 H1 119.7
N1 C1 C2 120.66(15)
C3 C2 C1 121.06(15)
C3 C2 C7 117.45(15)
C7 C2 C1 121.49(15)
C2 C3 C4 121.34(15)
F1 C3 C2 120.11(14)
F1 C3 C4 118.55(15)
C5 C4 C3 120.93(16)
F2 C4 C3 118.66(15)
F2 C4 C5 120.41(16)
C4 C5 H5 120.6
C4 C5 C6 118.83(16)
C6 C5 H5 120.6
C5 C6 H6 119.8
C7 C6 C5 120.35(16)
C7 C6 H6 119.8
C2 C7 H7 119.5
C6 C7 C2 121.09(17)
C6 C7 H7 119.5
C13 C8 C9 116.70(15)
C13 C8 N1 118.10(14)
C9 C8 N1 125.10(15)
C12 C13 C8 123.61(15)
F4 C13 C8 117.96(14)
F4 C13 C12 118.42(15)
C13 C12 H12 120.5
C13 C12 C11 119.02(16)
C11 C12 H12 120.5
C12 C11 H11 121.2
C10 C11 C12 117.52(16)
C10 C11 H11 121.2
C9 C10 C11 123.91(15)
F3 C10 C11 117.95(15)
F3 C10 C9 118.13(15)
C8 C9 H9 120.4
C10 C9 C8 119.18(15)
C10 C9 H9 120.4
C1 N1 C8 119.11(14)

loop_
_geom_bond_atom_site_label_1
_geom_bond_atom_site_label_2
_geom_bond_distance
C1 H1 0.95
C1 C2 1.469(2)
C1 N1 1.271(2)
C2 C3 1.381(2)
C2 C7 1.402(2)
C3 C4 1.381(2)
C3 F1 1.3525(18)
C4 C5 1.373(2)
C4 F2 1.348(2)
C5 H5 0.95
C5 C6 1.387(3)
C6 H6 0.95
C6 C7 1.380(2)
C7 H7 0.95
C8 C13 1.392(2)
C8 C9 1.396(2)
C8 N1 1.412(2)
C13 C12 1.376(2)
C13 F4 1.3585(18)
C12 H12 0.95
C12 C11 1.387(2)
C11 H11 0.95
C11 C10 1.376(3)
C10 C9 1.370(2)
C10 F3 1.3630(18)
C9 H9 0.95
